data_4060306
loop_
_publ_author_name
'Sanchez-Nieves, J.'
'Frutos, L. M.'
'Royo, P.'
'Castano, O.'
'Herdtweck, E.'

_publ_section_title
;
 Trapping Unstable Terminal Ta-O Multiple Bonds of Monocyclopentadienyl Tantalum
 Complexes with a Lewis Acid
;
_journal_name_full Organometallics
_journal_paper_doi 10.1021/om0490132
_journal_year 2005
_chemical_formula_sum 'C48 H56 O2 S2 Y4'
_chemical_formula_weight 1084.69
_space_group_IT_number 14
_symmetry_cell_setting monoclinic
_symmetry_space_group_name_Hall '-P 2yn'
_symmetry_space_group_name_H-M 'P 1 21/n 1'
_cell_angle_alpha 90.00
_cell_angle_beta 101.570(4)
_cell_angle_gamma 90.00
_cell_formula_units_Z 2
_cell_length_a 11.064(2)
_cell_length_b 19.121(4)
_cell_length_c 11.450(2)
_cell_measurement_temperature 298(2)
_cell_volume 2373.1(8)
_diffrn_ambient_temperature 298(2)
_exptl_crystal_density_diffrn 1.518
_cod_depositor_comments
;
The following automatic conversions were performed:
'_symmetry_cell_setting' value 'Monoclinic' changed to 'monoclinic'
according to '/home/saulius/struct/CIF-dictionaries/cif_core.dic'
dictionary named 'cif_core.dic' version 2.4.1 from 2010-06-29.

Automatic conversion script
Id: cif_fix_enum 1527 2010-12-29 10:47:43Z saulius 
;
_cod_original_sg_symbol_H-M 'P 21/n'
_cod_database_code 4060306

loop_
_symmetry_equiv_pos_as_xyz
'x, y, z'
'-x+1/2, y+1/2, -z+1/2'
'-x, -y, -z'
'x-1/2, -y-1/2, z-1/2'

loop_
_atom_site_label
_atom_site_type_symbol
_atom_site_fract_x
_atom_site_fract_y
_atom_site_fract_z
_atom_site_U_iso_or_equiv
_atom_site_adp_type
_atom_site_occupancy
_atom_site_symmetry_multiplicity
_atom_site_calc_flag
_atom_site_refinement_flags
_atom_site_disorder_assembly
_atom_site_disorder_group
Y1 Y 0.56812(9) 0.52189(5) 0.16890(7) 0.0547(3) Uani 1 1 d . . .
Y2 Y 0.22540(10) 0.35854(5) 0.11835(8) 0.0736(4) Uani 1 1 d . . .
S1 S 0.3803(2) 0.44510(12) 0.04493(19) 0.0615(7) Uani 1 1 d . . .
C1 C 0.7877(15) 0.4599(13) 0.211(2) 0.111(5) Uani 1 1 d . . .
H1A H 0.8498 0.4675 0.1621 0.134 Uiso 1 1 calc R . .
C2 C 0.7863(16) 0.4940(8) 0.309(3) 0.119(6) Uani 1 1 d . . .
H2A H 0.8473 0.5286 0.3467 0.143 Uiso 1 1 calc R . .
C3 C 0.699(3) 0.4639(18) 0.3607(11) 0.150(9) Uani 1 1 d . . .
H3A H 0.6882 0.4719 0.4425 0.179 Uiso 1 1 calc R . .
C4 C 0.6497(14) 0.4090(10) 0.289(2) 0.115(5) Uani 1 1 d . . .
H4A H 0.5984 0.3714 0.3109 0.138 Uiso 1 1 calc R . .
C5 C 0.707(2) 0.4080(10) 0.1934(16) 0.106(5) Uani 1 1 d . . .
H5A H 0.7038 0.3701 0.1351 0.128 Uiso 1 1 calc R . .
C6 C 0.474(2) 0.5901(8) 0.3300(15) 0.120(6) Uani 1 1 d . . .
H6A H 0.4578 0.5696 0.4039 0.144 Uiso 1 1 calc R . .
C7 C 0.5770(16) 0.6272(9) 0.3210(15) 0.110(5) Uani 1 1 d . . .
H7A H 0.6459 0.6381 0.3867 0.132 Uiso 1 1 calc R . .
C8 C 0.5536(17) 0.6581(5) 0.2137(17) 0.097(4) Uani 1 1 d . . .
H8A H 0.6032 0.6950 0.1871 0.116 Uiso 1 1 calc R . .
C9 C 0.4361(17) 0.6372(7) 0.1557(10) 0.087(4) Uani 1 1 d . . .
H9A H 0.3908 0.6576 0.0812 0.104 Uiso 1 1 calc R . .
C10 C 0.3868(12) 0.5968(7) 0.2256(18) 0.090(4) Uani 1 1 d . . .
H10A H 0.2999 0.5830 0.2135 0.108 Uiso 1 1 calc R . .
C11 C 0.303(2) 0.3450(17) 0.3492(10) 0.129(6) Uani 1 1 d . . .
H11A H 0.3755 0.3181 0.3887 0.155 Uiso 1 1 calc R . .
C12 C 0.299(2) 0.4142(16) 0.3340(14) 0.123(6) Uani 1 1 d . . .
H12A H 0.3698 0.4454 0.3559 0.147 Uiso 1 1 calc R . .
C13 C 0.182(4) 0.4365(10) 0.2945(15) 0.150(9) Uani 1 1 d . . .
H13A H 0.1541 0.4853 0.2883 0.180 Uiso 1 1 calc R . .
C14 C 0.1097(16) 0.3807(19) 0.2946(12) 0.126(6) Uani 1 1 d . . .
H14A H 0.0199 0.3822 0.2863 0.151 Uiso 1 1 calc R . .
C15 C 0.182(3) 0.3225(10) 0.3276(13) 0.119(6) Uani 1 1 d . . .
H15A H 0.1527 0.2767 0.3488 0.143 Uiso 1 1 calc R . .
C16 C 0.1268(17) 0.306(3) -0.0891(18) 0.190(16) Uani 1 1 d . . .
H16A H 0.1726 0.2786 -0.1383 0.228 Uiso 1 1 calc R . .
C17 C 0.108(3) 0.3677(15) -0.101(3) 0.20(2) Uani 1 1 d . . .
H17A H 0.1357 0.3963 -0.1611 0.246 Uiso 1 1 calc R . .
C18 C 0.025(3) 0.3893(18) -0.038(3) 0.200(19) Uani 1 1 d . . .
H18A H -0.0170 0.4346 -0.0463 0.240 Uiso 1 1 calc R . .
C19 C -0.0070(19) 0.332(2) 0.0215(15) 0.173(16) Uani 1 1 d . . .
H19A H -0.0763 0.3282 0.0628 0.208 Uiso 1 1 calc R . .
C20 C 0.061(3) 0.2771(8) -0.013(3) 0.183(13) Uani 1 1 d . . .
H20A H 0.0492 0.2271 -0.0008 0.219 Uiso 1 1 calc R . .
O1 O 0.3525(8) 0.2609(4) 0.1263(7) 0.100(2) Uani 1 1 d . . .
C21 C 0.3316(13) 0.1882(8) 0.1557(17) 0.195(8) Uani 1 1 d . . .
H21A H 0.3517 0.1825 0.2416 0.234 Uiso 1 1 calc R . .
H21B H 0.2449 0.1772 0.1290 0.234 Uiso 1 1 calc R . .
C22 C 0.4024(18) 0.1408(7) 0.1033(14) 0.171(8) Uani 1 1 d . . .
H22A H 0.4444 0.1073 0.1612 0.205 Uiso 1 1 calc R . .
H22B H 0.3518 0.1158 0.0375 0.205 Uiso 1 1 calc R . .
C23 C 0.485(2) 0.1848(9) 0.0641(17) 0.264(15) Uani 1 1 d . . .
H23A H 0.4777 0.1796 -0.0213 0.317 Uiso 1 1 calc R . .
H23B H 0.5688 0.1723 0.1024 0.317 Uiso 1 1 calc R . .
C24 C 0.4621(15) 0.2540(7) 0.0907(13) 0.154(6) Uani 1 1 d . . .
H24A H 0.5281 0.2706 0.1535 0.184 Uiso 1 1 calc R . .
H24B H 0.4612 0.2827 0.0207 0.184 Uiso 1 1 calc R . .

loop_
_atom_site_aniso_label
_atom_site_aniso_U_11
_atom_site_aniso_U_22
_atom_site_aniso_U_33
_atom_site_aniso_U_23
_atom_site_aniso_U_13
_atom_site_aniso_U_12
Y1 0.0631(7) 0.0576(6) 0.0446(5) 0.0001(5) 0.0137(4) 0.0042(5)
Y2 0.0762(9) 0.0827(8) 0.0642(7) 0.0004(6) 0.0196(6) -0.0077(6)
S1 0.066(2) 0.0713(18) 0.0510(14) -0.0015(13) 0.0196(13) -0.0074(14)
C1 0.054(11) 0.164(18) 0.108(15) 0.027(12) -0.003(9) 0.031(11)
C2 0.092(15) 0.115(13) 0.119(14) 0.022(12) -0.052(12) -0.013(10)
C3 0.17(2) 0.24(2) 0.034(8) 0.039(12) 0.007(11) 0.128(17)
C4 0.111(13) 0.097(12) 0.130(14) 0.066(11) 0.008(14) 0.015(10)
C5 0.091(14) 0.095(12) 0.111(14) -0.028(10) -0.032(11) 0.047(10)
C6 0.20(2) 0.099(12) 0.083(11) -0.004(9) 0.095(14) 0.043(13)
C7 0.137(16) 0.110(13) 0.080(11) -0.040(9) 0.016(10) 0.012(10)
C8 0.134(16) 0.047(8) 0.125(13) -0.029(8) 0.062(11) -0.015(8)
C9 0.115(13) 0.067(9) 0.084(9) -0.002(8) 0.030(10) 0.034(8)
C10 0.095(11) 0.065(9) 0.128(12) -0.024(9) 0.065(11) 0.005(7)
C11 0.14(2) 0.21(2) 0.047(7) 0.027(11) 0.022(9) 0.065(17)
C12 0.144(19) 0.15(2) 0.078(11) -0.014(12) 0.019(11) -0.025(15)
C13 0.31(3) 0.086(14) 0.075(11) 0.002(10) 0.078(18) 0.03(2)
C14 0.101(14) 0.19(2) 0.099(11) 0.024(14) 0.052(10) 0.027(17)
C15 0.18(2) 0.117(15) 0.074(9) 0.001(9) 0.069(12) -0.049(16)
C16 0.096(14) 0.39(5) 0.092(14) -0.11(2) 0.050(12) -0.07(2)
C17 0.28(4) 0.14(2) 0.14(2) 0.068(19) -0.10(2) -0.12(2)
C18 0.15(3) 0.20(3) 0.20(3) -0.11(3) -0.09(2) 0.07(2)
C19 0.071(14) 0.36(5) 0.088(11) -0.010(19) 0.018(10) -0.09(2)
C20 0.17(2) 0.062(11) 0.25(3) -0.032(14) -0.112(19) -0.024(13)
O1 0.098(7) 0.081(6) 0.134(6) 0.007(5) 0.057(5) -0.001(5)
C21 0.118(14) 0.092(12) 0.37(3) 0.089(16) 0.047(15) -0.019(10)
C22 0.24(2) 0.067(12) 0.168(15) -0.048(10) -0.055(14) 0.050(13)
C23 0.50(4) 0.077(13) 0.31(2) 0.073(14) 0.33(3) 0.062(17)
C24 0.184(18) 0.090(12) 0.211(16) 0.029(11) 0.097(14) 0.006(11)

loop_
_geom_bond_atom_site_label_1
_geom_bond_atom_site_label_2
_geom_bond_distance
_geom_bond_site_symmetry_2
_geom_bond_publ_flag
Y1 C4 2.619(11) . ?
Y1 C3 2.622(11) . ?
Y1 C9 2.632(10) . ?
Y1 C6 2.640(11) . ?
Y1 C10 2.649(10) . ?
Y1 C5 2.650(11) . ?
Y1 C7 2.651(11) . ?
Y1 C1 2.659(12) . ?
Y1 C8 2.665(10) . ?
Y1 C2 2.673(12) . ?
Y1 S1 2.698(2) 3_665 ?
Y1 S1 2.703(3) . ?
Y2 O1 2.328(7) . ?
Y2 C17 2.59(2) . ?
Y2 C16 2.609(17) . ?
Y2 C18 2.62(2) . ?
Y2 C11 2.624(12) . ?
Y2 C20 2.626(15) . ?
Y2 C15 2.629(11) . ?
Y2 C13 2.630(14) . ?
Y2 C14 2.631(13) . ?
Y2 C19 2.637(17) . ?
Y2 S1 2.639(3) . ?
Y2 C12 2.661(14) . ?
S1 Y1 2.698(2) 3_665 ?
C1 C2 1.304(17) . ?
C1 C5 1.322(16) . ?
C1 H1A 0.9800 . ?
C2 C3 1.36(2) . ?
C2 H2A 0.9800 . ?
C3 C4 1.38(2) . ?
C3 H3A 0.9800 . ?
C4 C5 1.369(17) . ?
C4 H4A 0.9800 . ?
C5 H5A 0.9800 . ?
C6 C7 1.367(16) . ?
C6 C10 1.381(16) . ?
C6 H6A 0.9800 . ?
C7 C8 1.341(15) . ?
C7 H7A 0.9800 . ?
C8 C9 1.395(15) . ?
C8 H8A 0.9800 . ?
C9 C10 1.307(13) . ?
C9 H9A 0.9800 . ?
C10 H10A 0.9800 . ?
C11 C12 1.334(19) . ?
C11 C15 1.388(18) . ?
C11 H11A 0.9800 . ?
C12 C13 1.35(2) . ?
C12 H12A 0.9800 . ?
C13 C14 1.33(2) . ?
C13 H13A 0.9800 . ?
C14 C15 1.377(18) . ?
C14 H14A 0.9800 . ?
C15 H15A 0.9800 . ?
C16 C17 1.20(3) . ?
C16 C20 1.35(3) . ?
C16 H16A 0.9800 . ?
C17 C18 1.33(3) . ?
C17 H17A 0.9800 . ?
C18 C19 1.38(3) . ?
C18 H18A 0.9800 . ?
C19 C20 1.40(2) . ?
C19 H19A 0.9800 . ?
C20 H20A 0.9800 . ?
O1 C24 1.361(13) . ?
O1 C21 1.460(13) . ?
C21 C22 1.408(18) . ?
C21 H21A 0.9700 . ?
C21 H21B 0.9700 . ?
C22 C23 1.38(2) . ?
C22 H22A 0.9700 . ?
C22 H22B 0.9700 . ?
C23 C24 1.392(16) . ?
C23 H23A 0.9700 . ?
C23 H23B 0.9700 . ?
C24 H24A 0.9700 . ?
C24 H24B 0.9700 . ?
